data_4100003
_journal_name_full 'Journal of the American Chemical Society'
_journal_paper_doi 10.1021/ja0438821
_journal_year 2005
_chemical_formula_sum 'C24 H24 N2 Ni O3'
_chemical_formula_weight 447.16
_space_group_IT_number 2
_symmetry_cell_setting triclinic
_symmetry_space_group_name_Hall '-P 1'
_symmetry_space_group_name_H-M 'P -1'
_cell_angle_alpha 78.551(4)
_cell_angle_beta 88.502(4)
_cell_angle_gamma 69.455(4)
_cell_formula_units_Z 2
_cell_length_a 7.7145(16)
_cell_length_b 8.3682(18)
_cell_length_c 19.411(4)
_cell_measurement_temperature 150(2)
_cell_volume 1148.8(4)
_cod_depositor_comments
;
The following automatic conversions were performed:
'_symmetry_cell_setting' value 'Triclinic' changed to 'triclinic'
according to '/home/saulius/struct/CIF-dictionaries/cif_core.dic'
dictionary named 'cif_core.dic' version 2.4.1 from 2010-06-29.

Automatic conversion script
Id: cif_fix_enum 1527 2010-12-29 10:47:43Z saulius 
;
_cod_database_code 4100003

loop_
_symmetry_equiv_pos_as_xyz
'x, y, z'
'-x, -y, -z'

loop_
_atom_site_label
_atom_site_type_symbol
_atom_site_fract_x
_atom_site_fract_y
_atom_site_fract_z
_atom_site_U_iso_or_equiv
_atom_site_adp_type
_atom_site_occupancy
_atom_site_symmetry_multiplicity
_atom_site_calc_flag
_atom_site_refinement_flags
_atom_site_disorder_assembly
_atom_site_disorder_group
Ni1 Ni 0.48633(6) 0.39266(6) 0.75506(2) 0.02190(15) Uani 1 1 d U . .
N1 N 0.1025(4) 0.5032(3) 0.80977(13) 0.0204(6) Uani 1 1 d U . .
C1 C 0.1577(4) 0.3920(4) 0.87870(16) 0.0204(6) Uani 1 1 d U . .
O1 O 0.6583(4) 0.3917(4) 0.88850(14) 0.0415(7) Uani 1 1 d U . .
N2 N 0.0998(4) 0.6325(3) 0.70307(13) 0.0210(6) Uani 1 1 d U . .
O2 O 0.5556(4) 0.0329(4) 0.74123(14) 0.0433(7) Uani 1 1 d U . .
C2 C 0.1519(5) 0.2238(4) 0.88899(18) 0.0264(7) Uani 1 1 d DU . .
O3 O 0.6414(4) 0.5640(4) 0.63499(14) 0.0459(7) Uani 1 1 d U . .
C3 C 0.2012(5) 0.1198(5) 0.95594(19) 0.0330(8) Uani 1 1 d U . .
H3 H 0.188(5) 0.004(5) 0.9583(17) 0.028(9) Uiso 1 1 d . . .
C4 C 0.2572(5) 0.1784(5) 1.00991(18) 0.0336(8) Uani 1 1 d DU . .
C5 C 0.2611(5) 0.3459(5) 0.99766(18) 0.0296(8) Uani 1 1 d U . .
H5 H 0.301(4) 0.392(4) 1.0370(17) 0.021(9) Uiso 1 1 d . . .
C6 C 0.2118(5) 0.4563(4) 0.93172(17) 0.0253(7) Uani 1 1 d DU . .
C7 C 0.0961(6) 0.1569(5) 0.8297(2) 0.0361(9) Uani 1 1 d DU . .
H7A H 0.181(4) 0.148(5) 0.7950(14) 0.085(18) Uiso 1 1 d D . .
H7B H -0.016(3) 0.228(4) 0.8070(18) 0.087(19) Uiso 1 1 d D . .
H7C H 0.090(6) 0.047(3) 0.8448(16) 0.080(17) Uiso 1 1 d D . .
C8 C 0.3150(7) 0.0605(6) 1.0823(2) 0.0576(14) Uani 1 1 d DU . .
H8A H 0.400(4) -0.048(2) 1.0794(15) 0.049(12) Uiso 1 1 d D . .
H8C H 0.214(3) 0.039(5) 1.1030(18) 0.13(3) Uiso 1 1 d D . .
H8B H 0.364(6) 0.109(4) 1.1117(15) 0.10(2) Uiso 1 1 d D . .
C9 C 0.2129(5) 0.6397(5) 0.9204(2) 0.0314(8) Uani 1 1 d DU . .
H9A H 0.293(4) 0.652(4) 0.9518(16) 0.093(19) Uiso 1 1 d D . .
H9B H 0.254(5) 0.674(4) 0.8766(10) 0.051(13) Uiso 1 1 d D . .
H9C H 0.096(2) 0.720(3) 0.923(2) 0.083(18) Uiso 1 1 d D . .
C10 C 0.2167(4) 0.5148(4) 0.75591(15) 0.0187(6) Uani 1 1 d U . .
C11 C -0.0794(5) 0.6128(5) 0.79098(19) 0.0280(8) Uani 1 1 d U . .
H11 H -0.174(5) 0.624(4) 0.8209(17) 0.024(9) Uiso 1 1 d . . .
C12 C -0.0821(5) 0.6932(4) 0.72432(18) 0.0257(7) Uani 1 1 d U . .
H12 H -0.171(4) 0.770(4) 0.6931(16) 0.013(8) Uiso 1 1 d . . .
C13 C 0.1551(4) 0.6948(4) 0.63450(16) 0.0201(6) Uani 1 1 d U . .
C14 C 0.1759(4) 0.5982(4) 0.58227(17) 0.0240(7) Uani 1 1 d DU . .
C15 C 0.2324(5) 0.6619(5) 0.51732(19) 0.0304(8) Uani 1 1 d U . .
H15 H 0.237(6) 0.600(5) 0.483(2) 0.048(13) Uiso 1 1 d . . .
C16 C 0.2643(5) 0.8185(5) 0.50395(19) 0.0338(8) Uani 1 1 d DU . .
C17 C 0.2390(5) 0.9113(5) 0.55683(19) 0.0320(8) Uani 1 1 d U . .
H17 H 0.267(5) 1.022(5) 0.5513(19) 0.041(11) Uiso 1 1 d . . .
C18 C 0.1861(5) 0.8530(4) 0.62300(18) 0.0270(7) Uani 1 1 d DU . .
C19 C 0.1410(6) 0.4287(5) 0.5958(2) 0.0347(9) Uani 1 1 d DU . .
H19A H 0.152(5) 0.387(4) 0.5546(10) 0.046(12) Uiso 1 1 d D . .
H19B H 0.222(4) 0.346(3) 0.6305(13) 0.060(14) Uiso 1 1 d D . .
H19C H 0.023(2) 0.440(4) 0.6110(18) 0.076(16) Uiso 1 1 d D . .
C20 C 0.3247(7) 0.8839(7) 0.4322(2) 0.0556(13) Uani 1 1 d DU . .
H20A H 0.451(2) 0.830(6) 0.429(2) 0.15(3) Uiso 1 1 d D . .
H20B H 0.268(6) 0.860(6) 0.3964(13) 0.11(2) Uiso 1 1 d D . .
H20C H 0.303(7) 1.002(2) 0.4245(19) 0.11(2) Uiso 1 1 d D . .
C21 C 0.1660(7) 0.9530(5) 0.6811(2) 0.0433(10) Uani 1 1 d DU . .
H21A H 0.198(5) 1.051(3) 0.6663(16) 0.077(16) Uiso 1 1 d D . .
H21B H 0.047(2) 0.987(5) 0.6965(18) 0.077(18) Uiso 1 1 d D . .
H21C H 0.244(4) 0.886(4) 0.7196(12) 0.078(17) Uiso 1 1 d D . .
C22 C 0.5886(5) 0.3932(5) 0.83708(18) 0.0274(7) Uani 1 1 d U . .
C23 C 0.5275(5) 0.1737(5) 0.74697(17) 0.0279(7) Uani 1 1 d U . .
C24 C 0.5768(5) 0.5016(5) 0.68134(18) 0.0310(8) Uani 1 1 d U . .

loop_
_atom_site_aniso_label
_atom_site_aniso_U_11
_atom_site_aniso_U_22
_atom_site_aniso_U_33
_atom_site_aniso_U_23
_atom_site_aniso_U_13
_atom_site_aniso_U_12
Ni1 0.0192(2) 0.0261(3) 0.0176(2) -0.00379(16) 0.00119(15) -0.00494(17)
N1 0.0221(13) 0.0192(14) 0.0194(13) -0.0050(10) 0.0022(10) -0.0062(11)
C1 0.0208(15) 0.0180(15) 0.0191(15) -0.0038(11) 0.0063(12) -0.0033(13)
O1 0.0411(15) 0.0609(19) 0.0282(15) -0.0147(13) -0.0011(12) -0.0219(14)
N2 0.0238(13) 0.0192(14) 0.0187(13) -0.0021(10) -0.0002(10) -0.0067(11)
O2 0.0469(17) 0.0281(15) 0.0491(18) -0.0131(12) 0.0013(13) -0.0032(13)
C2 0.0256(16) 0.0199(17) 0.0311(18) -0.0070(13) 0.0098(13) -0.0047(14)
O3 0.0397(15) 0.072(2) 0.0290(15) -0.0030(13) 0.0082(12) -0.0282(15)
C3 0.039(2) 0.0195(18) 0.0341(19) -0.0001(14) 0.0134(15) -0.0060(16)
C4 0.0340(18) 0.0291(19) 0.0227(17) 0.0018(14) 0.0086(14) 0.0028(16)
C5 0.0321(18) 0.0339(19) 0.0161(16) -0.0057(13) 0.0029(14) -0.0031(16)
C6 0.0253(16) 0.0227(17) 0.0245(17) -0.0067(13) 0.0062(13) -0.0035(14)
C7 0.042(2) 0.029(2) 0.044(2) -0.0151(17) 0.0059(18) -0.0159(19)
C8 0.061(3) 0.047(3) 0.031(2) 0.015(2) 0.005(2) 0.010(2)
C9 0.040(2) 0.032(2) 0.030(2) -0.0146(15) 0.0058(16) -0.0172(18)
C10 0.0229(14) 0.0180(16) 0.0156(15) -0.0063(11) 0.0020(11) -0.0063(13)
C11 0.0211(15) 0.0292(19) 0.0309(19) -0.0067(14) 0.0066(14) -0.0055(14)
C12 0.0219(15) 0.0248(18) 0.0253(18) -0.0054(14) 0.0002(13) -0.0019(14)
C13 0.0236(15) 0.0196(16) 0.0159(15) -0.0015(11) -0.0017(12) -0.0071(13)
C14 0.0237(16) 0.0248(17) 0.0219(16) -0.0056(13) -0.0045(13) -0.0060(14)
C15 0.0267(17) 0.040(2) 0.0207(18) -0.0086(15) -0.0013(13) -0.0055(16)
C16 0.0295(18) 0.042(2) 0.0234(18) 0.0034(15) 0.0019(14) -0.0102(16)
C17 0.0360(19) 0.0268(19) 0.0321(19) 0.0024(14) -0.0008(15) -0.0140(16)
C18 0.0330(18) 0.0222(17) 0.0259(17) -0.0043(13) -0.0031(14) -0.0099(15)
C19 0.040(2) 0.032(2) 0.036(2) -0.0138(17) -0.0006(17) -0.0135(18)
C20 0.058(3) 0.078(4) 0.023(2) 0.010(2) 0.005(2) -0.027(3)
C21 0.066(3) 0.031(2) 0.043(2) -0.0165(18) 0.002(2) -0.024(2)
C22 0.0241(16) 0.033(2) 0.0261(18) -0.0060(14) 0.0031(13) -0.0109(15)
C23 0.0234(17) 0.0296(19) 0.0233(18) -0.0057(14) -0.0022(13) -0.0001(15)
C24 0.0265(17) 0.040(2) 0.0275(19) -0.0089(15) 0.0055(14) -0.0125(16)
